data_9000531
loop_
_publ_author_name
'Prewitt, C. T.'
'Sueno, S.'
'Papike, J. J.'

_publ_section_title
;
 The crystal structures of high albite and monalbite at high temperatures
 T = 1105 deg C
 feldspar
;
_journal_name_full 'American Mineralogist'
_journal_page_first 1213
_journal_page_last 1225
_journal_volume 61
_journal_year 1976
_chemical_formula_sum 'Al Na O8 Si3'
_chemical_name_mineral Albite
_space_group_IT_number 2
_symmetry_space_group_name_Hall '-P 1 (1/2*x+1/2*y,1/2*x-1/2*y,-z)'
_symmetry_space_group_name_H-M 'C -1'
_cell_angle_alpha 90.1
_cell_angle_beta 116.1
_cell_angle_gamma 90
_cell_formula_units_Z 4
_cell_length_a 8.278
_cell_length_b 12.959
_cell_length_c 7.145
_cell_volume 688.316
_diffrn_ambient_temperature 1378.15
_exptl_crystal_density_diffrn 2.530
_cod_original_formula_sum 'Na (Si3 Al) O8'
_cod_database_code 9000531

loop_
_symmetry_equiv_pos_as_xyz
x,y,z
1/2+x,1/2+y,z
-x,-y,-z
1/2-x,1/2-y,-z

loop_
_atom_site_label
_atom_site_fract_x
_atom_site_fract_y
_atom_site_fract_z
_atom_site_occupancy
_atom_site_U_iso_or_equiv
_atom_site_type_symbol
_atom_site_attached_hydrogens
Na 0.27970 0.00000 0.13820 1.00000 0.15945 Na 0
Si1o 0.00810 0.17830 0.22300 0.75000 0.03166 Si 0
Al1o 0.00810 0.17830 0.22300 0.25000 0.03166 Al 0
Si1m 0.00800 0.82140 0.22330 0.75000 0.03204 Si 0
Al1m 0.00800 0.82140 0.22330 0.25000 0.03204 Al 0
Si2o 0.69630 0.11600 0.34200 0.75000 0.03179 Si 0
Al2o 0.69630 0.11600 0.34200 0.25000 0.03179 Al 0
Si2m 0.69640 0.88380 0.34260 0.75000 0.03166 Si 0
Al2m 0.69640 0.88380 0.34260 0.25000 0.03166 Al 0
Oa1 0.00020 0.13900 0.99950 1.00000 0.05598 O 0
Oa2 0.60720 0.99990 0.28500 1.00000 0.04344 O 0
Obo 0.82380 0.13450 0.22420 1.00000 0.06725 O 0
Obm 0.82390 0.86540 0.22520 1.00000 0.06776 O 0
Oco 0.02660 0.30410 0.25340 1.00000 0.05839 O 0
Ocm 0.02640 0.69570 0.25250 1.00000 0.05826 O 0
Odo 0.18820 0.12360 0.40500 1.00000 0.05725 O 0
Odm 0.18750 0.87610 0.40560 1.00000 0.05687 O 0

loop_
_cod_changelog_entry_id
_cod_changelog_entry_author
_cod_changelog_entry_date
_cod_changelog_entry_text
1
;cod-tools version 3.8.0
Id: cif_guess_AMCSD_atom_types 9581 2023-05-17 12:35:41Z saulius
;
2023-05-18T11:36:23+03:00
;Derived atom types and hydrogen counts
from atom names that follow the AMCSD naming convention
(Wat == water, O-H == hydroxyl).
;
